data_2006075
loop_
_publ_author_name
'Castellari, C.'
'Ottani, S.'

_publ_section_title
;
 Anti-Inflammatory Drugs. V. [Tris-(2-hydroxymethyl)methyl]ammonium
 2-[(2,6-Dichlorophenyl)amino]phenylacetate (TRISH. D)
;
_journal_issue 4
_journal_name_full 'Acta Crystallographica Section C'
_journal_page_first 482
_journal_page_last 486
_journal_paper_doi 10.1107/S0108270196013649
_journal_volume 53
_journal_year 1997
_chemical_formula_moiety 'C4 H11 N O3'
_chemical_formula_structural '(C H2 O H)3 C N H2'
_chemical_formula_sum 'C4 H11 N O3'
_chemical_formula_weight 121.14
_chemical_name_common TRIS
_chemical_name_systematic
;
 Tris(2-hydroxymethyl)aminomethane
;
_space_group_IT_number 33
_symmetry_cell_setting orthorhombic
_symmetry_space_group_name_Hall 'P 2c -2n'
_symmetry_space_group_name_H-M 'P n a 21'
_audit_creation_method SHELXL
_cell_angle_alpha 90.00
_cell_angle_beta 90.00
_cell_angle_gamma 90.00
_cell_formula_units_Z 4
_cell_length_a 8.8435(10)
_cell_length_b 8.7911(10)
_cell_length_c 7.7906(10)
_cell_measurement_reflns_used 25
_cell_measurement_temperature 293(2)
_cell_measurement_theta_max 25
_cell_measurement_theta_min 9
_cell_volume 605.67(12)
_computing_cell_refinement 'CAD4 software'
_computing_data_collection 'CAD4 software (Enraf-Nonius, 1989)'
_computing_data_reduction 'MolEN (Fair, 1990)'
_computing_molecular_graphics 'SCHAKAL92 (Keller, 1992)'
_computing_publication_material SHELXL93
_computing_structure_refinement 'SHELXL93 (Sheldrick, 1993)'
_computing_structure_solution 'SHELXS86 (Sheldrick, 1990)'
_diffrn_ambient_temperature 298(2)
_diffrn_measurement_device 'Enraf-Nonius CAD4 diffractometer'
_diffrn_measurement_method 'profile data from \w scans'
_diffrn_radiation_monochromator graphite
_diffrn_radiation_source 'fine-focus sealed tube'
_diffrn_radiation_type MoK\a
_diffrn_radiation_wavelength 0.71069
_diffrn_reflns_av_R_equivalents 0.0414
_diffrn_reflns_av_sigmaI/netI 0.0364
_diffrn_reflns_limit_h_max 11
_diffrn_reflns_limit_h_min 0
_diffrn_reflns_limit_k_max 11
_diffrn_reflns_limit_k_min -11
_diffrn_reflns_limit_l_max 9
_diffrn_reflns_limit_l_min -9
_diffrn_reflns_number 2527
_diffrn_reflns_theta_max 26.94
_diffrn_reflns_theta_min 3.27
_diffrn_standards_decay_% 0
_diffrn_standards_interval_time 160
_diffrn_standards_number 3
_exptl_absorpt_coefficient_mu 0.112
_exptl_absorpt_correction_type none
_exptl_crystal_colour colourless
_exptl_crystal_density_diffrn 1.328
_exptl_crystal_density_meas ?
_exptl_crystal_description spherical
_exptl_crystal_F_000 264
_exptl_crystal_size_max 0.35
_exptl_crystal_size_mid 0.33
_exptl_crystal_size_min 0.30
_refine_diff_density_max 0.198
_refine_diff_density_min -0.174
_refine_ls_abs_structure_details 'Flack (1983)'
_refine_ls_abs_structure_Flack -1.0(10)
_refine_ls_extinction_coef none
_refine_ls_extinction_method none
_refine_ls_goodness_of_fit_all 1.042
_refine_ls_goodness_of_fit_obs 1.045
_refine_ls_hydrogen_treatment refall
_refine_ls_matrix_type full
_refine_ls_number_parameters 119
_refine_ls_number_reflns 1302
_refine_ls_number_restraints 26
_refine_ls_restrained_S_all 1.075
_refine_ls_restrained_S_obs 1.037
_refine_ls_R_factor_all 0.0352
_refine_ls_R_factor_obs 0.0320
_refine_ls_shift/esd_max -0.082
_refine_ls_shift/esd_mean 0.008
_refine_ls_structure_factor_coef Fsqd
_refine_ls_weighting_details 'w = 1/[\s^2^(Fo^2^)+(0.0586P)^2^+0.0353P] where P=(Fo^2^+2Fc^2^)/3'
_refine_ls_weighting_scheme calc
_refine_ls_wR_factor_all 0.0883
_refine_ls_wR_factor_obs 0.0837
_reflns_number_observed 1259
_reflns_number_total 1307
_reflns_observed_criterion >2sigma(I)
_cod_data_source_file na1262.cif
_cod_data_source_block TRIS
_cod_depositor_comments
;
The following automatic conversions were performed:

'_exptl_crystal_density_meas' value 'not measured' was changed to '?'
- the value is perceived as not measured.

Automatic conversion script
Id: cif_fix_values 3008 2015-01-20 13:52:24Z robertas 

The following automatic conversions were performed:

'_refine_ls_weighting_scheme' value 'calc w =
1/[\s^2^(Fo^2^)+(0.0586P)^2^+0.0353P] where P=(Fo^2^+2Fc^2^)/3' was
changed to 'calc'. New tag '_refine_ls_weighting_details' was
created. The value of the new tag was set to 'w =
1/[\s^2^(Fo^2^)+(0.0586P)^2^+0.0353P] where P=(Fo^2^+2Fc^2^)/3'.

Automatic conversion script
Id: cif_fix_values 3143 2015-03-26 13:38:13Z robertas 
;
_cod_database_code 2006075

loop_
_symmetry_equiv_pos_as_xyz
'x, y, z'
'-x, -y, z+1/2'
'x+1/2, -y+1/2, z'
'-x+1/2, y+1/2, z+1/2'

loop_
_atom_site_aniso_label
_atom_site_aniso_U_11
_atom_site_aniso_U_12
_atom_site_aniso_U_13
_atom_site_aniso_U_22
_atom_site_aniso_U_23
_atom_site_aniso_U_33
C1 0.0229(5) -0.0003(4) 0.0020(4) 0.0290(5) -0.0056(4) 0.0315(5)
N1 0.0323(5) 0.0010(4) 0.0018(4) 0.0367(5) 0.0012(4) 0.0369(5)
C2 0.0268(5) 0.0006(4) 0.0082(5) 0.0311(6) -0.0108(5) 0.0536(8)
C3 0.0276(5) 0.0018(5) -0.0016(5) 0.0430(6) -0.0122(5) 0.0369(6)
C4 0.0269(5) -0.0040(5) 0.0009(4) 0.0340(5) -0.0016(5) 0.0420(6)
O1 0.0241(4) -0.0015(4) 0.0021(4) 0.0577(6) 0.0049(4) 0.0384(5)
O2 0.0309(5) -0.0071(4) 0.0268(6) 0.0425(5) -0.0196(6) 0.1069(11)
O3 0.0298(5) 0.0154(5) -0.0028(4) 0.0905(8) -0.0009(5) 0.0344(5)

loop_
_atom_site_label
_atom_site_occupancy
_atom_site_fract_x
_atom_site_fract_y
_atom_site_fract_z
_atom_site_U_iso_or_equiv
_atom_site_thermal_displace_type
_atom_site_calc_flag
_atom_site_refinement_flags
_atom_site_type_symbol
C1 1 0.29867(13) -0.03142(12) 0.81531(14) 0.0278(2) Uani d D C
N1 1 0.35101(13) -0.13791(13) 0.94823(14) 0.0353(3) Uani d D N
H1 1 0.4234(21) -0.1837(20) 0.9038(24) 0.043(4) Uiso d D H
H2 1 0.2907(27) -0.2062(26) 0.9592(32) 0.074(7) Uiso d D H
C2 1 0.15007(13) 0.03882(14) 0.8738(2) 0.0371(3) Uani d D C
H3 1 0.1683(23) 0.0898(20) 0.9822(23) 0.046(5) Uiso d D H
H4 1 0.1135(24) 0.1104(19) 0.7852(23) 0.044(4) Uiso d D H
C3 1 0.27792(14) -0.11680(14) 0.6459(2) 0.0358(3) Uani d D C
H5 1 0.3740(18) -0.1585(19) 0.6128(21) 0.036(4) Uiso d D H
H6 1 0.2042(22) -0.1965(20) 0.6644(28) 0.055(5) Uiso d D H
C4 1 0.41641(13) 0.09415(14) 0.7968(2) 0.0343(3) Uani d D C
H7 1 0.3870(23) 0.1607(18) 0.7030(23) 0.045(4) Uiso d D H
H8 1 0.4187(19) 0.1485(17) 0.9057(19) 0.036(4) Uiso d D H
O1 1 0.56194(11) 0.03176(12) 0.76089(13) 0.0401(3) Uani d D O
H9 1 0.5922(24) 0.0577(22) 0.6664(28) 0.049(5) Uiso d D H
O2 1 0.04316(12) -0.07831(12) 0.8984(2) 0.0601(4) Uani d D O
H10 1 -0.0328(23) -0.0434(23) 0.9320(34) 0.058(6) Uiso d D H
O3 1 0.23145(12) -0.0183(2) 0.51105(14) 0.0516(3) Uani d D O
H11 1 0.2888(22) -0.0270(21) 0.4267(27) 0.044(5) Uiso d D H

loop_
_atom_type_symbol
_atom_type_description
_atom_type_scat_dispersion_real
_atom_type_scat_dispersion_imag
_atom_type_scat_source
C C 0.0033 0.0016 'International Tables Vol C Tables 4.2.6.8 and 6.1.1.4'
H H 0.0000 0.0000 'International Tables Vol C Tables 4.2.6.8 and 6.1.1.4'
N N 0.0061 0.0033 'International Tables Vol C Tables 4.2.6.8 and 6.1.1.4'
O O 0.0106 0.0060 'International Tables Vol C Tables 4.2.6.8 and 6.1.1.4'

loop_
_geom_angle_atom_site_label_1
_geom_angle_atom_site_label_2
_geom_angle_atom_site_label_3
_geom_angle
_geom_angle_publ_flag
N1 C1 C2 108.60(10) yes
N1 C1 C4 108.20(10) yes
C2 C1 C4 108.93(9) ?
N1 C1 C3 109.40(10) yes
C2 C1 C3 110.72(10) ?
C4 C1 C3 110.84(10) ?
C1 N1 H1 104.9(13) ?
C1 N1 H2 109.9(18) ?
H1 N1 H2 101.(2) ?
O2 C2 C1 108.86(9) ?
O2 C2 H3 109.3(12) ?
C1 C2 H3 107.8(12) ?
O2 C2 H4 109.9(12) ?
C1 C2 H4 109.4(12) ?
H3 C2 H4 111.6(15) ?
O3 C3 C1 111.92(10) ?
O3 C3 H5 106.8(10) ?
C1 C3 H5 108.2(10) ?
O3 C3 H6 110.8(13) ?
C1 C3 H6 108.0(13) ?
H5 C3 H6 111.0(15) ?
O1 C4 C1 110.88(10) ?
O1 C4 H7 109.0(12) ?
C1 C4 H7 109.0(12) ?
O1 C4 H8 109.9(10) ?
C1 C4 H8 106.7(9) ?
H7 C4 H8 111.4(13) ?
C4 O1 H9 111.4(15) ?
C2 O2 H10 109.5(15) ?
C3 O3 H11 110.5(14) ?

loop_
_geom_bond_atom_site_label_1
_geom_bond_atom_site_label_2
_geom_bond_site_symmetry_2
_geom_bond_distance
_geom_bond_publ_flag
C1 N1 . 1.471(2) yes
C1 C2 . 1.522(1) yes
C1 C4 . 1.524(2) yes
C1 C3 . 1.529(2) yes
N1 H1 . 0.83(2) ?
N1 H2 . 0.81(2) ?
C2 O2 . 1.411(2) yes
C2 H3 . 0.97(2) ?
C2 H4 . 0.99(2) ?
C3 O3 . 1.422(2) yes
C3 H5 . 0.961(15) ?
C3 H6 . 0.97(2) ?
C4 O1 . 1.427(2) yes
C4 H7 . 0.97(2) ?
C4 H8 . 0.974(14) ?
O1 H9 . 0.82(2) ?
O2 H10 . 0.78(2) ?
O3 H11 . 0.83(2) ?

loop_
_geom_torsion_atom_site_label_1
_geom_torsion_atom_site_label_2
_geom_torsion_atom_site_label_3
_geom_torsion_atom_site_label_4
_geom_torsion
N1 C1 C2 O2 -59.69(15)
C4 C1 C2 O2 -177.37(12)
C3 C1 C2 O2 60.5(2)
N1 C1 C3 O3 -178.30(9)
C2 C1 C3 O3 61.99(12)
C4 C1 C3 O3 -59.01(12)
N1 C1 C4 O1 55.54(13)
C2 C1 C4 O1 173.48(11)
C3 C1 C4 O1 -64.48(13)

loop_
_cod_related_entry_id
_cod_related_entry_database
_cod_related_entry_code
1 ChemSpider 6257
